data_1534732
loop_
_publ_author_name
'Babizhet'sky, V.S.'
'Orishchin, S.V.'
'Chikhrii, S.I.'
'Kuz'ma, Yu.B.'

_publ_section_title
;
 A new phosphide CeNi5-xP3 (x=0.1) and its crystal structure.
;
_journal_name_full Kristallografiya
_journal_page_first 1024
_journal_page_last 1026
_journal_volume 37
_journal_year 1992
_chemical_formula_sum 'Ce Ni4.86 P3'
_space_group_IT_number 12
_symmetry_space_group_name_Hall '-C 2y'
_symmetry_space_group_name_H-M 'C 1 2/m 1'
_cell_angle_alpha 90
_cell_angle_beta 105.2
_cell_angle_gamma 90
_cell_formula_units_Z 8
_cell_length_a 24.701
_cell_length_b 3.785
_cell_length_c 10.619
_cell_volume 958.073
_citation_journal_id_ASTM KRISAJ
_cod_data_source_file Babizhetsky_KRISAJ_1992_1297.cif
_cod_data_source_block Ce1Ni4.86P3
_cod_original_cell_volume 958.0735
_cod_original_formula_sum 'Ce1 Ni4.86 P3'
_cod_database_code 1534732

loop_
_symmetry_equiv_pos_as_xyz
x,y,z
-x,y,-z
-x,-y,-z
x,-y,z
x+1/2,y+1/2,z
-x+1/2,y+1/2,-z
-x+1/2,-y+1/2,-z
x+1/2,-y+1/2,z

loop_
_atom_site_label
_atom_site_type_symbol
_atom_site_fract_x
_atom_site_fract_y
_atom_site_fract_z
_atom_site_occupancy
_atom_site_U_iso_or_equiv
Ni4 Ni 0.6578 0 0.0606 1 0.0
P3 P 0.4269 0 0.4088 1 0.0
P2 P 0.8023 0 0.4341 1 0.0
P4 P 0.0466 0 0.289 1 0.0
Ni5 Ni 0.757 0 0.2189 1 0.0
Ce1 Ce 0.3552 0 0.6447 1 0.0
Ni11 Ni 0 0 0.456 0.24 0.0
Ni10 Ni 0.5173 0 0.3878 0.64 0.0
Ni8 Ni 0.8983 0 0.4801 1 0.0
Ni9 Ni 0.2447 0 0.4038 1 0.0
P6 P 0.5603 0 0.006 1 0.0
Ni12 Ni 0.0057 0.223 0.417 0.17 0.0
Ce2 Ce 0.0907 0 0.8443 1 0.0
Ni6 Ni 0.5187 0 0.1685 1 0.0
Ni7 Ni 0.096 0 0.1279 1 0.0
P5 P 0.3097 0 0.1174 1 0.0
P1 P 0.1907 0 0.193 1 0.0
Ni2 Ni 0.2156 0 0.0046 1 0.0
Ni3 Ni 0.3351 0 0.3354 1 0.0
Ni1 Ni 0 0 0 1 0.0
